data_4001528
loop_
_publ_author_name
'Lin, Chia-Her'
'Yang, Ya-Ching'
'Chen, Chun-Yu'
'Wang, Sue-Lein'

_publ_section_title
;
 Unequivocal Heteroatom Insertion into a 24-Ring Channel Gallophosphate
 and Its Photoluminescence
;
_journal_issue 8
_journal_name_full 'Chemistry of Materials'
_journal_page_first 2095
_journal_paper_doi 10.1021/cm052859r
_journal_volume 18
_journal_year 2006
_chemical_formula_sum 'C4 H15 Cr0.1 Ga1.9 N3 O9 P2'
_chemical_formula_weight 448.80
_chemical_name_systematic
; 
 ? 
;
_space_group_IT_number 148
_symmetry_space_group_name_Hall '-R 3'
_symmetry_space_group_name_H-M 'R -3 :H'
_atom_sites_solution_hydrogens geom
_atom_sites_solution_primary direct
_atom_sites_solution_secondary difmap
_audit_creation_method SHELXL-97
_cell_angle_alpha 90.00
_cell_angle_beta 90.00
_cell_angle_gamma 120.00
_cell_formula_units_Z 18
_cell_length_a 23.716(3)
_cell_length_b 23.716(3)
_cell_length_c 13.447(2)
_cell_measurement_temperature 293(2)
_cell_volume 6550.0(15)
_computing_structure_refinement 'SHELXL-97 (Sheldrick, 1997)'
_computing_structure_solution 'SHELXS-97 (Sheldrick, 1990)'
_diffrn_ambient_temperature 293(2)
_diffrn_measured_fraction_theta_full 0.977
_diffrn_measured_fraction_theta_max 0.977
_diffrn_radiation_monochromator graphite
_diffrn_radiation_source 'fine-focus sealed tube'
_diffrn_radiation_type MoK\a
_diffrn_radiation_wavelength 0.71073
_diffrn_reflns_av_R_equivalents 0.0531
_diffrn_reflns_av_sigmaI/netI 0.0506
_diffrn_reflns_limit_h_max 31
_diffrn_reflns_limit_h_min -22
_diffrn_reflns_limit_k_max 23
_diffrn_reflns_limit_k_min -31
_diffrn_reflns_limit_l_max 17
_diffrn_reflns_limit_l_min -17
_diffrn_reflns_number 13890
_diffrn_reflns_theta_full 28.31
_diffrn_reflns_theta_max 28.31
_diffrn_reflns_theta_min 1.72
_exptl_absorpt_coefficient_mu 3.854
_exptl_crystal_density_diffrn 2.048
_exptl_crystal_density_method 'not measured'
_exptl_crystal_F_000 4019
_refine_diff_density_max 1.276
_refine_diff_density_min -0.653
_refine_diff_density_rms 0.165
_refine_ls_extinction_coef 0.00017(5)
_refine_ls_extinction_expression Fc^*^=kFc[1+0.001xFc^2^\l^3^/sin(2\q)]^-1/4^
_refine_ls_extinction_method SHELXL
_refine_ls_goodness_of_fit_ref 1.048
_refine_ls_hydrogen_treatment mixed
_refine_ls_matrix_type full
_refine_ls_number_parameters 181
_refine_ls_number_reflns 3537
_refine_ls_number_restraints 0
_refine_ls_restrained_S_all 1.048
_refine_ls_R_factor_all 0.0601
_refine_ls_R_factor_gt 0.0397
_refine_ls_shift/su_max 0.044
_refine_ls_shift/su_mean 0.003
_refine_ls_structure_factor_coef Fsqd
_refine_ls_weighting_details 'calc w=1/[\s^2^(Fo^2^)+(0.0844P)^2^+0.0000P] where P=(Fo^2^+2Fc^2^)/3'
_refine_ls_weighting_scheme calc
_refine_ls_wR_factor_gt 0.1276
_refine_ls_wR_factor_ref 0.1356
_reflns_number_gt 2604
_reflns_number_total 3537
_reflns_threshold_expression >2sigma(I)
_cod_data_source_file cm052859rsi20060207_073840.cif
_cod_data_source_block crm
_cod_original_cell_volume 6549.9(17)
_cod_original_formula_sum 'C4 H15 Cr0.10 Ga1.90 N3 O9 P2'
_cod_database_code 4001528

loop_
_symmetry_equiv_pos_as_xyz
'x, y, z'
'-y, x-y, z'
'-x+y, -x, z'
'x+2/3, y+1/3, z+1/3'
'-y+2/3, x-y+1/3, z+1/3'
'-x+y+2/3, -x+1/3, z+1/3'
'x+1/3, y+2/3, z+2/3'
'-y+1/3, x-y+2/3, z+2/3'
'-x+y+1/3, -x+2/3, z+2/3'
'-x, -y, -z'
'y, -x+y, -z'
'x-y, x, -z'
'-x+2/3, -y+1/3, -z+1/3'
'y+2/3, -x+y+1/3, -z+1/3'
'x-y+2/3, x+1/3, -z+1/3'
'-x+1/3, -y+2/3, -z+2/3'
'y+1/3, -x+y+2/3, -z+2/3'
'x-y+1/3, x+2/3, -z+2/3'

loop_
_atom_site_label
_atom_site_type_symbol
_atom_site_fract_x
_atom_site_fract_y
_atom_site_fract_z
_atom_site_U_iso_or_equiv
_atom_site_adp_type
_atom_site_occupancy
_atom_site_symmetry_multiplicity
_atom_site_calc_flag
_atom_site_refinement_flags
Ga1 Ga 0.36008(2) 0.09296(2) 0.12055(4) 0.02011(17) Uani 1 1 d .
Ga2 Ga 0.35001(3) 0.24270(3) -0.08524(4) 0.02091(17) Uani 0.90 1 d P
Cr2 Cr 0.35001(3) 0.24270(3) -0.08524(4) 0.02091(17) Uani 0.10 1 d P
P1 P 0.41877(6) 0.23605(6) 0.11916(9) 0.0214(3) Uani 1 1 d .
P2 P 0.32672(6) -0.01294(6) 0.27788(8) 0.0183(3) Uani 1 1 d .
O1 O 0.36699(17) 0.21028(16) 0.0371(2) 0.0270(8) Uani 1 1 d .
O2 O 0.42178(15) 0.17516(15) 0.1564(2) 0.0231(7) Uani 1 1 d .
O3 O 0.27557(16) 0.07426(16) 0.1272(2) 0.0261(7) Uani 1 1 d .
O4 O 0.48401(18) 0.28900(18) 0.0902(3) 0.0401(10) Uani 1 1 d .
O5 O 0.37497(15) 0.04450(15) 0.2122(2) 0.0214(7) Uani 1 1 d .
O6 O 0.37432(16) 0.07491(16) -0.0072(2) 0.0253(7) Uani 1 1 d .
O7 O 0.33656(18) 0.27166(16) -0.2184(2) 0.0272(8) Uani 1 1 d .
O8 O 0.36636(16) 0.32240(15) -0.0276(2) 0.0233(7) Uani 1 1 d .
N1 N 0.4444(2) 0.2753(2) -0.1308(3) 0.0306(10) Uani 1 1 d .
N2 N 0.3325(2) 0.1571(2) -0.1491(3) 0.0345(11) Uani 1 1 d .
N3 N 0.2513(2) 0.1888(2) -0.0595(3) 0.0285(9) Uani 1 1 d .
C1 C 0.4471(3) 0.2180(3) -0.1701(5) 0.0481(16) Uani 1 1 d .
C2 C 0.3847(4) 0.1719(3) -0.2194(4) 0.0464(16) Uani 1 1 d .
C3 C 0.2650(3) 0.1224(3) -0.1834(4) 0.0433(15) Uani 1 1 d .
C4 C 0.2241(3) 0.1213(3) -0.0974(5) 0.0453(15) Uani 1 1 d .
O9 O 0.5229(6) 0.3238(6) -0.3401(9) 0.089(4) Uiso 0.50 1 d P
O10 O 0.5923(16) 0.3413(16) 0.016(2) 0.259(13) Uiso 0.50 1 d P
H1 H 0.4770 0.2957 -0.0748 0.050 Uiso 1 1 d .
H2 H 0.4571 0.3032 -0.1789 0.050 Uiso 1 1 d .
H3 H 0.3303 0.1236 -0.1032 0.050 Uiso 1 1 d .
H4 H 0.2287 0.2008 -0.0882 0.050 Uiso 1 1 d .
H5 H 0.2470 0.1936 0.0177 0.050 Uiso 1 1 d .
H6 H 0.4490 0.1915 -0.1108 0.050 Uiso 1 1 d .
H7 H 0.4872 0.2364 -0.2005 0.050 Uiso 1 1 d .
H8 H 0.3819 0.1307 -0.2481 0.050 Uiso 1 1 d .
H9 H 0.3836 0.1969 -0.2748 0.050 Uiso 1 1 d .
H10 H 0.2536 0.0783 -0.1934 0.050 Uiso 1 1 d .
H11 H 0.2614 0.1476 -0.2404 0.050 Uiso 1 1 d .
H12 H 0.1802 0.1055 -0.1220 0.050 Uiso 1 1 d .
H13 H 0.2298 0.1012 -0.0460 0.050 Uiso 1 1 d .

loop_
_atom_site_aniso_label
_atom_site_aniso_U_11
_atom_site_aniso_U_22
_atom_site_aniso_U_33
_atom_site_aniso_U_23
_atom_site_aniso_U_13
_atom_site_aniso_U_12
Ga1 0.0237(3) 0.0220(3) 0.0109(2) 0.00113(19) -0.00187(19) 0.0086(2)
Ga2 0.0318(3) 0.0210(3) 0.0117(3) -0.0006(2) -0.0026(2) 0.0145(2)
Cr2 0.0318(3) 0.0210(3) 0.0117(3) -0.0006(2) -0.0026(2) 0.0145(2)
P1 0.0215(6) 0.0200(6) 0.0176(6) 0.0025(5) -0.0001(5) 0.0065(5)
P2 0.0247(6) 0.0192(6) 0.0090(5) -0.0007(4) -0.0004(4) 0.0094(5)
O1 0.035(2) 0.0263(18) 0.0144(15) 0.0028(13) -0.0065(14) 0.0119(16)
O2 0.0234(17) 0.0226(17) 0.0200(15) 0.0000(13) -0.0048(13) 0.0089(14)
O3 0.0247(18) 0.0286(18) 0.0213(16) -0.0029(14) -0.0027(14) 0.0105(15)
O4 0.029(2) 0.031(2) 0.048(2) 0.0061(18) 0.0076(18) 0.0058(17)
O5 0.0253(17) 0.0240(17) 0.0131(14) 0.0048(13) -0.0013(13) 0.0111(14)
O6 0.0293(18) 0.0266(18) 0.0107(14) -0.0004(13) -0.0001(13) 0.0070(15)
O7 0.048(2) 0.0283(18) 0.0133(15) 0.0011(14) -0.0039(15) 0.0254(18)
O8 0.0305(18) 0.0234(17) 0.0134(15) -0.0012(13) 0.0028(13) 0.0114(15)
N1 0.038(3) 0.032(2) 0.028(2) 0.0032(19) 0.0021(19) 0.022(2)
N2 0.055(3) 0.028(2) 0.024(2) -0.0015(18) -0.005(2) 0.024(2)
N3 0.031(2) 0.027(2) 0.022(2) 0.0015(17) -0.0083(18) 0.0105(19)
C1 0.062(4) 0.052(4) 0.047(4) -0.002(3) 0.008(3) 0.041(4)
C2 0.082(5) 0.046(4) 0.025(3) -0.004(3) 0.005(3) 0.043(4)
C3 0.063(4) 0.029(3) 0.034(3) -0.011(2) -0.018(3) 0.020(3)
C4 0.048(4) 0.036(3) 0.043(3) 0.002(3) -0.014(3) 0.014(3)

loop_
_atom_type_symbol
_atom_type_description
_atom_type_scat_dispersion_real
_atom_type_scat_dispersion_imag
_atom_type_scat_source
C C 0.0033 0.0016 'International Tables Vol C Tables 4.2.6.8 and 6.1.1.4'
H H 0.0000 0.0000 'International Tables Vol C Tables 4.2.6.8 and 6.1.1.4'
N N 0.0061 0.0033 'International Tables Vol C Tables 4.2.6.8 and 6.1.1.4'
O O 0.0106 0.0060 'International Tables Vol C Tables 4.2.6.8 and 6.1.1.4'
P P 0.1023 0.0942 'International Tables Vol C Tables 4.2.6.8 and 6.1.1.4'
Cr Cr 0.3209 0.6236 'International Tables Vol C Tables 4.2.6.8 and 6.1.1.4'
Ga Ga 0.2307 1.6083 'International Tables Vol C Tables 4.2.6.8 and 6.1.1.4'

loop_
_geom_angle_atom_site_label_1
_geom_angle_atom_site_label_2
_geom_angle_atom_site_label_3
_geom_angle
_geom_angle_site_symmetry_1
_geom_angle_site_symmetry_3
O2 Ga1 O3 116.33(15) . .
O2 Ga1 O5 100.90(14) . .
O3 Ga1 O5 110.27(15) . .
O2 Ga1 O6 110.67(14) . .
O3 Ga1 O6 107.22(15) . .
O5 Ga1 O6 111.43(15) . .
O8 Ga2 O1 93.95(14) . .
O8 Ga2 O7 90.68(13) . .
O1 Ga2 O7 174.30(14) . .
O8 Ga2 N2 179.35(15) . .
O1 Ga2 N2 86.66(16) . .
O7 Ga2 N2 88.70(15) . .
O8 Ga2 N3 98.77(15) . .
O1 Ga2 N3 90.46(15) . .
O7 Ga2 N3 92.11(15) . .
N2 Ga2 N3 81.45(18) . .
O8 Ga2 N1 96.02(16) . .
O1 Ga2 N1 89.95(16) . .
O7 Ga2 N1 86.26(16) . .
N2 Ga2 N1 83.75(19) . .
N3 Ga2 N1 165.14(18) . .
O4 P1 O1 116.0(2) . .
O4 P1 O2 111.0(2) . .
O1 P1 O2 105.07(18) . .
O4 P1 O3 110.1(2) . 13
O1 P1 O3 106.54(19) . 13
O2 P1 O3 107.65(18) . 13
O7 P2 O8 110.21(19) 11 13
O7 P2 O5 112.07(18) 11 .
O8 P2 O5 110.67(19) 13 .
O7 P2 O6 109.9(2) 11 6
O8 P2 O6 108.06(18) 13 6
O5 P2 O6 105.76(19) . 6
P1 O1 Ga2 137.4(2) . .
P1 O2 Ga1 121.34(19) . .
P1 O3 Ga1 123.5(2) 13 .
P2 O5 Ga1 130.3(2) . .
P2 O6 Ga1 126.79(19) 8_544 .
P2 O7 Ga2 146.0(2) 12 .
P2 O8 Ga2 139.0(2) 13 .
C1 N1 Ga2 107.3(4) . .
C1 N1 H1 109.2 . .
Ga2 N1 H1 112.6 . .
C1 N1 H2 106.0 . .
Ga2 N1 H2 114.0 . .
H1 N1 H2 107.5 . .
C2 N2 C3 119.4(5) . .
C2 N2 Ga2 107.8(4) . .
C3 N2 Ga2 108.2(3) . .
C2 N2 H3 107.4 . .
C3 N2 H3 98.2 . .
Ga2 N2 H3 116.0 . .
C4 N3 Ga2 110.9(4) . .
C4 N3 H4 101.9 . .
Ga2 N3 H4 116.3 . .
C4 N3 H5 116.2 . .
Ga2 N3 H5 103.8 . .
H4 N3 H5 108.2 . .
N1 C1 C2 110.4(5) . .
N1 C1 H6 108.5 . .
C2 C1 H6 103.2 . .
N1 C1 H7 103.3 . .
C2 C1 H7 124.3 . .
H6 C1 H7 106.4 . .
N2 C2 C1 107.6(5) . .
N2 C2 H8 111.9 . .
C1 C2 H8 115.8 . .
N2 C2 H9 111.9 . .
C1 C2 H9 102.5 . .
H8 C2 H9 106.8 . .
N2 C3 C4 106.4(5) . .
N2 C3 H10 107.1 . .
C4 C3 H10 105.3 . .
N2 C3 H11 107.6 . .
C4 C3 H11 110.6 . .
H10 C3 H11 119.2 . .
N3 C4 C3 108.5(5) . .
N3 C4 H12 109.6 . .
C3 C4 H12 107.6 . .
N3 C4 H13 102.2 . .
C3 C4 H13 109.8 . .
H12 C4 H13 118.7 . .

loop_
_geom_bond_atom_site_label_1
_geom_bond_atom_site_label_2
_geom_bond_distance
_geom_bond_site_symmetry_2
Ga1 O2 1.823(3) .
Ga1 O3 1.826(3) .
Ga1 O5 1.836(3) .
Ga1 O6 1.842(3) .
Ga2 O8 1.895(3) .
Ga2 O1 1.941(3) .
Ga2 O7 2.000(3) .
Ga2 N2 2.047(4) .
Ga2 N3 2.060(4) .
Ga2 N1 2.062(4) .
P1 O4 1.476(4) .
P1 O1 1.533(3) .
P1 O2 1.563(3) .
P1 O3 1.567(4) 13
P2 O7 1.501(3) 11
P2 O8 1.522(3) 13
P2 O5 1.545(3) .
P2 O6 1.558(3) 6
O3 P1 1.567(4) 13
O6 P2 1.558(3) 8_544
O7 P2 1.501(3) 12
O8 P2 1.522(3) 13
N1 C1 1.489(7) .
N1 H1 1.0122 .
N1 H2 0.8642 .
N2 C2 1.453(8) .
N2 C3 1.462(8) .
N2 H3 0.9855 .
N3 C4 1.485(7) .
N3 H4 0.8184 .
N3 H5 1.0542 .
C1 C2 1.486(10) .
C1 H6 1.0305 .
C1 H7 0.9201 .
C2 H8 1.0222 .
C2 H9 0.9592 .
C3 C4 1.502(9) .
C3 H10 0.9493 .
C3 H11 1.0015 .
C4 H12 0.9719 .
C4 H13 0.8870 .
